data_4505386
loop_
_publ_author_name
'Muthu, Sebastian'
'Vittal, Jagadese J.'

_publ_section_title
;
 A New Polymorph of 4-Pyridinethione Containing a Helical Assembly Based
 on N&#x2212;H&#x00B7;&#x00B7;&#x00B7;S Hydrogen Bonds
;
_journal_issue 6
_journal_name_full 'Crystal Growth &amp; Design'
_journal_page_first 1181
_journal_paper_doi 10.1021/cg0498812
_journal_volume 4
_journal_year 2004
_chemical_formula_sum 'C5 H5 N S'
_chemical_formula_weight 111.16
_chemical_name_systematic
; 
 ? 
;
_space_group_IT_number 14
_symmetry_cell_setting monoclinic
_symmetry_space_group_name_Hall '-P 2ybc'
_symmetry_space_group_name_H-M 'P 1 21/c 1'
_atom_sites_solution_hydrogens geom
_atom_sites_solution_primary direct
_atom_sites_solution_secondary difmap
_audit_creation_method SHELXL-97
_cell_angle_alpha 90.00
_cell_angle_beta 90.449(2)
_cell_angle_gamma 90.00
_cell_formula_units_Z 4
_cell_length_a 7.2281(8)
_cell_length_b 6.1499(7)
_cell_length_c 11.6316(13)
_cell_measurement_reflns_used 1627
_cell_measurement_temperature 223(2)
_cell_measurement_theta_max 29.8
_cell_measurement_theta_min 2.32
_cell_volume 517.03(10)
_computing_cell_refinement 'Bruker AXS, SAINT'
_computing_data_collection 'Bruker AXS, SMART'
_computing_data_reduction 'Bruker AXS, SAINT'
_computing_molecular_graphics 'Bruker AXS, SHELXTL'
_computing_publication_material 'Bruker AXS, SHELXTL'
_computing_structure_refinement 'SHELXL-97 (Sheldrick, 1997)'
_computing_structure_solution 'SHELXS-97 (Sheldrick, 1990)'
_diffrn_ambient_temperature 223(2)
_diffrn_measured_fraction_theta_full 0.884
_diffrn_measured_fraction_theta_max 0.884
_diffrn_measurement_method '\w scans'
_diffrn_radiation_monochromator graphite
_diffrn_radiation_source 'fine-focus sealed tube'
_diffrn_radiation_type MoK\a
_diffrn_radiation_wavelength 0.71073
_diffrn_reflns_av_R_equivalents 0.0223
_diffrn_reflns_av_sigmaI/netI 0.0317
_diffrn_reflns_limit_h_max 9
_diffrn_reflns_limit_h_min -10
_diffrn_reflns_limit_k_max 8
_diffrn_reflns_limit_k_min -8
_diffrn_reflns_limit_l_max 9
_diffrn_reflns_limit_l_min -16
_diffrn_reflns_number 3284
_diffrn_reflns_theta_full 30.00
_diffrn_reflns_theta_max 30.00
_diffrn_reflns_theta_min 2.82
_exptl_absorpt_coefficient_mu 0.474
_exptl_absorpt_correction_T_max 1.0000
_exptl_absorpt_correction_T_min 0.6295
_exptl_absorpt_correction_type 'sadabs (Sheldrick, 1996)'
_exptl_crystal_colour yellow
_exptl_crystal_density_diffrn 1.428
_exptl_crystal_density_meas ?
_exptl_crystal_density_method 'not measured'
_exptl_crystal_description 'plate, cut'
_exptl_crystal_F_000 232
_exptl_crystal_size_max 0.40
_exptl_crystal_size_mid 0.13
_exptl_crystal_size_min 0.03
_refine_diff_density_max 0.411
_refine_diff_density_min -0.382
_refine_diff_density_rms 0.091
_refine_ls_extinction_method none
_refine_ls_goodness_of_fit_ref 1.111
_refine_ls_hydrogen_treatment mixed
_refine_ls_matrix_type full
_refine_ls_number_parameters 84
_refine_ls_number_reflns 1335
_refine_ls_number_restraints 0
_refine_ls_restrained_S_all 1.111
_refine_ls_R_factor_all 0.0753
_refine_ls_R_factor_gt 0.0625
_refine_ls_shift/su_max 0.000
_refine_ls_shift/su_mean 0.000
_refine_ls_structure_factor_coef Fsqd
_refine_ls_weighting_details 'calc w=1/[\s^2^(Fo^2^)+(0.0596P)^2^+1.1327P] where P=(Fo^2^+2Fc^2^)/3'
_refine_ls_weighting_scheme calc
_refine_ls_wR_factor_gt 0.1441
_refine_ls_wR_factor_ref 0.1716
_reflns_number_gt 1159
_reflns_number_total 1335
_reflns_threshold_expression >2sigma(I)
_cod_data_source_file cg0498812si20040328_093951.cif
_cod_data_source_block compound_2
_cod_depositor_comments
;
The following automatic conversions were performed:

'_exptl_crystal_density_meas' value 'not measured' was changed to '?'
- the value is perceived as not measured.

Automatic conversion script
Id: cif_fix_values 3008 2015-01-20 13:52:24Z robertas 
;
_cod_original_sg_symbol_H-M P2(1)/c
_cod_database_code 4505386

loop_
_symmetry_equiv_pos_as_xyz
'x, y, z'
'-x, y+1/2, -z+1/2'
'-x, -y, -z'
'x, -y-1/2, z-1/2'

loop_
_atom_site_label
_atom_site_type_symbol
_atom_site_fract_x
_atom_site_fract_y
_atom_site_fract_z
_atom_site_U_iso_or_equiv
_atom_site_adp_type
_atom_site_occupancy
_atom_site_symmetry_multiplicity
_atom_site_calc_flag
S1 S 0.25344(12) 0.66284(13) 0.45957(6) 0.0334(3) Uani 1 1 d
N1 N 0.2477(4) 0.1894(5) 0.1651(2) 0.0336(6) Uani 1 1 d
H1 H 0.252(7) 0.101(9) 0.108(5) 0.066(15) Uiso 1 1 d
C1 C 0.3191(5) 0.3899(6) 0.1498(3) 0.0336(7) Uani 1 1 d
H1A H 0.370(6) 0.425(8) 0.072(4) 0.050(12) Uiso 1 1 d
C2 C 0.3235(4) 0.5370(5) 0.2385(3) 0.0309(6) Uani 1 1 d
H2 H 0.375(6) 0.678(7) 0.226(3) 0.036(10) Uiso 1 1 d
C3 C 0.2509(4) 0.4828(5) 0.3484(2) 0.0249(6) Uani 1 1 d
C4 C 0.1771(5) 0.2701(5) 0.3584(3) 0.0298(6) Uani 1 1 d
H4 H 0.125(5) 0.225(7) 0.429(3) 0.032(9) Uiso 1 1 d
C5 C 0.1773(5) 0.1297(5) 0.2673(3) 0.0318(7) Uani 1 1 d
H5 H 0.125(5) -0.013(7) 0.276(3) 0.042(11) Uiso 1 1 d

loop_
_atom_site_aniso_label
_atom_site_aniso_U_11
_atom_site_aniso_U_22
_atom_site_aniso_U_33
_atom_site_aniso_U_23
_atom_site_aniso_U_13
_atom_site_aniso_U_12
S1 0.0487(5) 0.0256(4) 0.0258(4) -0.0024(3) 0.0042(3) -0.0025(3)
N1 0.0413(16) 0.0283(14) 0.0311(14) -0.0064(11) -0.0022(11) 0.0057(11)
C1 0.0346(16) 0.0388(18) 0.0275(14) 0.0016(13) 0.0042(12) 0.0051(13)
C2 0.0344(16) 0.0295(15) 0.0290(14) 0.0047(12) 0.0020(11) -0.0010(12)
C3 0.0290(14) 0.0269(14) 0.0188(12) -0.0011(10) -0.0024(10) 0.0042(11)
C4 0.0351(16) 0.0292(15) 0.0252(14) 0.0011(11) 0.0008(12) -0.0003(12)
C5 0.0351(17) 0.0272(15) 0.0330(15) -0.0008(12) -0.0039(12) -0.0003(12)

loop_
_atom_type_symbol
_atom_type_description
_atom_type_scat_dispersion_real
_atom_type_scat_dispersion_imag
_atom_type_scat_source
C C 0.0033 0.0016 'International Tables Vol C Tables 4.2.6.8 and 6.1.1.4'
H H 0.0000 0.0000 'International Tables Vol C Tables 4.2.6.8 and 6.1.1.4'
N N 0.0061 0.0033 'International Tables Vol C Tables 4.2.6.8 and 6.1.1.4'
S S 0.1246 0.1234 'International Tables Vol C Tables 4.2.6.8 and 6.1.1.4'

loop_
_geom_angle_atom_site_label_1
_geom_angle_atom_site_label_2
_geom_angle_atom_site_label_3
_geom_angle
C5 N1 C1 120.8(3)
C5 N1 H1 122(4)
C1 N1 H1 118(4)
N1 C1 C2 120.7(3)
N1 C1 H1A 118(3)
C2 C1 H1A 122(3)
C1 C2 C3 120.9(3)
C1 C2 H2 119(2)
C3 C2 H2 120(2)
C4 C3 C2 115.6(3)
C4 C3 S1 122.6(2)
C2 C3 S1 121.8(2)
C5 C4 C3 121.1(3)
C5 C4 H4 119(2)
C3 C4 H4 119(2)
N1 C5 C4 121.0(3)
N1 C5 H5 119(2)
C4 C5 H5 120(2)

loop_
_geom_bond_atom_site_label_1
_geom_bond_atom_site_label_2
_geom_bond_distance
S1 C3 1.703(3)
N1 C5 1.348(4)
N1 C1 1.349(5)
N1 H1 0.86(5)
C1 C2 1.372(5)
C1 H1A 1.00(4)
C2 C3 1.425(4)
C2 H2 0.95(4)
C3 C4 1.418(4)
C4 C5 1.367(4)
C4 H4 0.95(4)
C5 H5 0.96(4)
